data_7157118
loop_
_publ_author_name
'Veeresh, Kuruva'
'Singh, Manjeet'
'Gopi, Hosahudya N.'

_publ_section_title
;
 Impact of substituent effects on the design of \b-sheet mimetics and
 \b-double helices from (E)-vinylogous \g-amino acid oligomers.
;
_journal_issue 41
_journal_name_full 'Organic &amp; biomolecular chemistry'
_journal_page_first 9226
_journal_page_last 9231
_journal_paper_doi 10.1039/c9ob01801h
_journal_volume 17
_journal_year 2019
_chemical_formula_sum 'C43 H66 N4 O7'
_chemical_formula_weight 751.00
_space_group_crystal_system triclinic
_space_group_IT_number 2
_space_group_name_Hall '-P 1'
_space_group_name_H-M_alt 'P -1'
_symmetry_space_group_name_Hall '-P 1'
_symmetry_space_group_name_H-M 'P -1'
_atom_sites_solution_hydrogens geom
_audit_creation_method SHELXL-2016/4
_audit_update_record
;
2019-04-24 deposited with the CCDC.    2019-09-27 downloaded from the CCDC.
;
_cell_angle_alpha 72.440(6)
_cell_angle_beta 76.389(6)
_cell_angle_gamma 61.814(6)
_cell_formula_units_Z 4
_cell_length_a 15.784(4)
_cell_length_b 15.892(4)
_cell_length_c 21.646(5)
_cell_measurement_reflns_used 3382
_cell_measurement_temperature 273(2)
_cell_measurement_theta_max 18.19
_cell_measurement_theta_min 2.20
_cell_volume 4534.9(19)
_computing_structure_refinement 'SHELXL-2016/4 (Sheldrick, 2016)'
_computing_structure_solution 'SHELXT 2014/5 (Sheldrick, 2014)'
_diffrn_ambient_temperature 273(2)
_diffrn_measured_fraction_theta_full 1.000
_diffrn_measured_fraction_theta_max 0.990
_diffrn_measurement_device_type 'Bruker APEX-II CCD'
_diffrn_radiation_type MoK\a
_diffrn_radiation_wavelength 0.71073
_diffrn_reflns_av_R_equivalents 0.1872
_diffrn_reflns_av_unetI/netI 0.2667
_diffrn_reflns_Laue_measured_fraction_full 1.000
_diffrn_reflns_Laue_measured_fraction_max 0.990
_diffrn_reflns_limit_h_max 20
_diffrn_reflns_limit_h_min -21
_diffrn_reflns_limit_k_max 21
_diffrn_reflns_limit_k_min -21
_diffrn_reflns_limit_l_max 28
_diffrn_reflns_limit_l_min -28
_diffrn_reflns_number 76416
_diffrn_reflns_point_group_measured_fraction_full 1.000
_diffrn_reflns_point_group_measured_fraction_max 0.990
_diffrn_reflns_theta_full 25.242
_diffrn_reflns_theta_max 28.443
_diffrn_reflns_theta_min 0.993
_exptl_absorpt_coefficient_mu 0.074
_exptl_crystal_colour Colourless
_exptl_crystal_density_diffrn 1.100
_exptl_crystal_description Cubic
_exptl_crystal_F_000 1632
_refine_diff_density_max 0.641
_refine_diff_density_min -0.343
_refine_diff_density_rms 0.071
_refine_ls_extinction_coef 0.0024(5)
_refine_ls_extinction_expression Fc^*^=kFc[1+0.001xFc^2^\l^3^/sin(2\q)]^-1/4^
_refine_ls_extinction_method 'SHELXL-2016/4 (Sheldrick 2016)'
_refine_ls_goodness_of_fit_ref 0.942
_refine_ls_hydrogen_treatment constr
_refine_ls_matrix_type full
_refine_ls_number_parameters 982
_refine_ls_number_reflns 22637
_refine_ls_number_restraints 0
_refine_ls_restrained_S_all 0.942
_refine_ls_R_factor_all 0.2689
_refine_ls_R_factor_gt 0.0904
_refine_ls_shift/su_max 0.024
_refine_ls_shift/su_mean 0.001
_refine_ls_structure_factor_coef Fsqd
_refine_ls_weighting_details 'w=1/[\s^2^(Fo^2^)+(0.1177P)^2^] where P=(Fo^2^+2Fc^2^)/3'
_refine_ls_weighting_scheme calc
_refine_ls_wR_factor_gt 0.2058
_refine_ls_wR_factor_ref 0.2864
_reflns_Friedel_coverage 0.000
_reflns_number_gt 7412
_reflns_number_total 22637
_reflns_threshold_expression 'I > 2\s(I)'
_cod_data_source_file c9ob01801h2.cif
_cod_data_source_block shelx
_cod_depositor_comments 'Adding full bibliography for 7157117--7157118.cif.'
_cod_original_cell_volume 4535(2)
_cod_database_code 7157118
_shelx_shelxl_version_number 2016/4
_shelx_space_group_comment
;
The symmetry employed for this shelxl refinement is uniquely defined
by the following loop, which should always be used as a source of
symmetry information in preference to the above space-group names.
They are only intended as comments.
;

loop_
_space_group_symop_operation_xyz
'x, y, z'
'-x, -y, -z'

loop_
_atom_site_label
_atom_site_type_symbol
_atom_site_fract_x
_atom_site_fract_y
_atom_site_fract_z
_atom_site_U_iso_or_equiv
_atom_site_adp_type
_atom_site_occupancy
_atom_site_site_symmetry_order
_atom_site_calc_flag
_atom_site_refinement_flags_posn
_atom_site_refinement_flags_adp
O10 O 0.5495(2) 0.3628(2) 0.34322(14) 0.0308(7) Uani 1 1 d . .
O9 O 0.1803(2) 0.5930(2) 0.38058(14) 0.0337(7) Uani 1 1 d . .
O3 O 0.8197(2) -0.1226(2) 0.26100(15) 0.0359(8) Uani 1 1 d . .
O4 O 0.4937(2) 0.0750(2) 0.37997(14) 0.0348(8) Uani 1 1 d . .
O5 O 0.2767(2) 0.3725(2) 0.23204(15) 0.0374(8) Uani 1 1 d . .
O8 O 0.1431(2) 0.7538(2) 0.33660(14) 0.0341(8) Uani 1 1 d . .
O11 O 0.6045(2) 0.1919(2) 0.14038(14) 0.0358(8) Uani 1 1 d . .
O6 O 0.3901(2) 0.6555(2) 0.16684(15) 0.0384(8) Uani 1 1 d . .
O12 O 0.5200(2) -0.1035(2) 0.22399(15) 0.0431(9) Uani 1 1 d . .
O7 O 0.2863(2) 0.8160(2) 0.16419(16) 0.0445(9) Uani 1 1 d . .
O14 O 0.1884(2) 0.0419(2) 0.35245(17) 0.0474(9) Uani 1 1 d . .
O13 O 0.2312(2) -0.1201(2) 0.38228(16) 0.0456(9) Uani 1 1 d . .
N5 N 0.2577(2) 0.6693(2) 0.40085(16) 0.0273(8) Uani 1 1 d . .
H5 H 0.259137 0.724761 0.394185 0.033 Uiso 1 1 calc R U
N7 N 0.4410(3) 0.2599(2) 0.15871(17) 0.0305(9) Uani 1 1 d . .
H7 H 0.391119 0.303371 0.175912 0.037 Uiso 1 1 calc R U
N2 N 0.2314(2) 0.4272(3) 0.32444(17) 0.0299(9) Uani 1 1 d . .
H2 H 0.219607 0.473806 0.342233 0.036 Uiso 1 1 calc R U
N6 N 0.5267(3) 0.4734(3) 0.24561(17) 0.0300(9) Uani 1 1 d . .
H6 H 0.486762 0.529571 0.226048 0.036 Uiso 1 1 calc R U
N3 N 0.5773(3) 0.1648(2) 0.36421(16) 0.0290(9) Uani 1 1 d . .
H3 H 0.574521 0.222642 0.349586 0.035 Uiso 1 1 calc R U
N1 N 0.2392(3) 0.7255(3) 0.13481(17) 0.0359(9) Uani 1 1 d . .
H1 H 0.183796 0.775097 0.136597 0.043 Uiso 1 1 calc R U
N8 N 0.5401(3) -0.0763(3) 0.31550(18) 0.0374(10) Uani 1 1 d . .
H8 H 0.558269 -0.042025 0.328672 0.045 Uiso 1 1 calc R U
N4 N 0.7395(3) -0.0156(3) 0.17469(18) 0.0436(11) Uani 1 1 d . .
H4 H 0.685385 0.033126 0.164330 0.052 Uiso 1 1 calc R U
C57 C 0.5031(3) 0.4446(3) 0.3098(2) 0.0261(10) Uani 1 1 d . .
O1 O 0.9842(3) 0.1085(4) 0.1296(2) 0.0785(13) Uani 1 1 d . .
C48 C 0.1918(3) 0.6664(3) 0.3735(2) 0.0291(10) Uani 1 1 d . .
C49 C 0.3272(3) 0.5847(3) 0.4413(2) 0.0283(10) Uani 1 1 d . .
C23 C 0.4961(3) 0.1552(3) 0.3679(2) 0.0289(10) Uani 1 1 d . .
C13 C 0.2523(3) 0.5347(3) 0.2236(2) 0.0306(11) Uani 1 1 d . .
H13 H 0.247615 0.579229 0.245460 0.037 Uiso 1 1 calc R U
C56 C 0.4188(3) 0.5215(3) 0.3393(2) 0.0287(10) Uani 1 1 d . .
H56 H 0.379744 0.578754 0.312482 0.034 Uiso 1 1 calc R U
C32 C 0.7578(3) -0.0430(3) 0.2374(2) 0.0334(11) Uani 1 1 d . .
C66 C 0.5274(3) 0.2542(3) 0.1614(2) 0.0291(10) Uani 1 1 d . .
C58 C 0.6138(3) 0.4188(3) 0.2055(2) 0.0307(11) Uani 1 1 d . .
C14 C 0.2553(3) 0.4386(3) 0.2597(2) 0.0314(11) Uani 1 1 d . .
C22 C 0.4074(3) 0.2486(3) 0.3579(2) 0.0304(11) Uani 1 1 d . .
H22 H 0.412725 0.307446 0.345041 0.036 Uiso 1 1 calc R U
C5 C 0.3126(4) 0.7257(3) 0.1559(2) 0.0363(12) Uani 1 1 d . .
C65 C 0.5242(3) 0.3307(3) 0.1888(2) 0.0298(10) Uani 1 1 d . .
H65 H 0.465869 0.371970 0.208004 0.036 Uiso 1 1 calc R U
C50 C 0.2771(3) 0.5393(3) 0.5023(2) 0.0310(11) Uani 1 1 d . .
H50A H 0.233814 0.522123 0.489031 0.037 Uiso 1 1 calc R U
H50B H 0.325601 0.479533 0.525181 0.037 Uiso 1 1 calc R U
C64 C 0.6036(3) 0.3407(3) 0.1862(2) 0.0311(11) Uani 1 1 d . .
H64 H 0.660672 0.293380 0.170392 0.037 Uiso 1 1 calc R U
C30 C 0.7147(3) 0.0159(3) 0.3375(2) 0.0284(10) Uani 1 1 d . .
H30 H 0.760725 -0.046350 0.353981 0.034 Uiso 1 1 calc R U
C54 C 0.3876(3) 0.6220(3) 0.4634(2) 0.0314(11) Uani 1 1 d . .
H54A H 0.441485 0.565930 0.484212 0.038 Uiso 1 1 calc R U
H54B H 0.414148 0.656450 0.425183 0.038 Uiso 1 1 calc R U
C55 C 0.3987(3) 0.5094(3) 0.4031(2) 0.0284(10) Uani 1 1 d . .
H55 H 0.432671 0.446984 0.427479 0.034 Uiso 1 1 calc R U
C21 C 0.3214(3) 0.2503(3) 0.3667(2) 0.0314(11) Uani 1 1 d . .
H21 H 0.320395 0.189972 0.374064 0.038 Uiso 1 1 calc R U
C24 C 0.6699(3) 0.0851(3) 0.3830(2) 0.0287(10) Uani 1 1 d . .
C15 C 0.2246(3) 0.3376(3) 0.3662(2) 0.0315(11) Uani 1 1 d . .
C68 C 0.4661(3) 0.2099(3) 0.0563(2) 0.0344(11) Uani 1 1 d . .
H68A H 0.534667 0.191445 0.053546 0.041 Uiso 1 1 calc R U
H68B H 0.459009 0.165565 0.037635 0.041 Uiso 1 1 calc R U
C67 C 0.4240(3) 0.1982(3) 0.1289(2) 0.0298(11) Uani 1 1 d . .
C73 C 0.4634(3) 0.0944(3) 0.1642(2) 0.0334(11) Uani 1 1 d . .
H73 H 0.468039 0.050028 0.142303 0.040 Uiso 1 1 calc R U
C63 C 0.7063(3) 0.3727(3) 0.2405(2) 0.0354(11) Uani 1 1 d . .
H63A H 0.698339 0.329192 0.281482 0.042 Uiso 1 1 calc R U
H63B H 0.761014 0.333793 0.213712 0.042 Uiso 1 1 calc R U
C29 C 0.7372(3) 0.1318(3) 0.3787(2) 0.0352(11) Uani 1 1 d . .
H29A H 0.750321 0.161087 0.333414 0.042 Uiso 1 1 calc R U
H29B H 0.704425 0.183806 0.402396 0.042 Uiso 1 1 calc R U
C12 C 0.2566(3) 0.5559(3) 0.1595(2) 0.0362(12) Uani 1 1 d . .
H12 H 0.267802 0.503742 0.142595 0.043 Uiso 1 1 calc R U
C53 C 0.3305(3) 0.6898(3) 0.5105(2) 0.0369(12) Uani 1 1 d . .
H53A H 0.373551 0.706178 0.524748 0.044 Uiso 1 1 calc R U
H53B H 0.281538 0.749997 0.488369 0.044 Uiso 1 1 calc R U
C6 C 0.2470(3) 0.6462(3) 0.1088(2) 0.0356(11) Uani 1 1 d . .
C82 C 0.4275(4) -0.1448(3) 0.3717(2) 0.0382(12) Uani 1 1 d . .
H82 H 0.415210 -0.199428 0.390066 0.046 Uiso 1 1 calc R U
C31 C 0.6970(3) 0.0322(3) 0.2774(2) 0.0323(11) Uani 1 1 d . .
H31 H 0.646934 0.090404 0.259697 0.039 Uiso 1 1 calc R U
C74 C 0.4930(3) 0.0564(3) 0.2230(2) 0.0327(11) Uani 1 1 d . .
H74 H 0.496617 0.095890 0.245494 0.039 Uiso 1 1 calc R U
C76 C 0.5316(3) -0.1622(3) 0.3621(2) 0.0359(11) Uani 1 1 d . .
C69 C 0.4172(3) 0.3136(3) 0.0167(2) 0.0387(12) Uani 1 1 d . .
H69A H 0.445756 0.316600 -0.028291 0.046 Uiso 1 1 calc R U
H69B H 0.427646 0.357684 0.033442 0.046 Uiso 1 1 calc R U
C20 C 0.1925(3) 0.3527(3) 0.4370(2) 0.0364(12) Uani 1 1 d . .
H20A H 0.199369 0.290605 0.466283 0.044 Uiso 1 1 calc R U
H20B H 0.235690 0.372147 0.448206 0.044 Uiso 1 1 calc R U
C75 C 0.5206(3) -0.0490(3) 0.2532(2) 0.0364(12) Uani 1 1 d . .
C46 C -0.0193(3) 0.7746(3) 0.3837(2) 0.0401(12) Uani 1 1 d . .
H46A H 0.003549 0.707088 0.406310 0.060 Uiso 1 1 calc R U
H46B H -0.084287 0.798550 0.374227 0.060 Uiso 1 1 calc R U
H46C H -0.018134 0.812332 0.410438 0.060 Uiso 1 1 calc R U
C83 C 0.3520(4) -0.0602(4) 0.3569(2) 0.0397(12) Uani 1 1 d . .
H83 H 0.361060 -0.003449 0.339984 0.048 Uiso 1 1 calc R U
C16 C 0.1489(3) 0.3189(3) 0.3458(2) 0.0376(12) Uani 1 1 d . .
H16A H 0.165050 0.315424 0.300252 0.045 Uiso 1 1 calc R U
H16B H 0.151135 0.256311 0.371283 0.045 Uiso 1 1 calc R U
C100 C 0.0456(3) 0.7837(3) 0.3203(2) 0.0343(11) Uani 1 1 d . .
C84 C 0.2536(4) -0.0533(4) 0.3665(2) 0.0371(12) Uani 1 1 d . .
C28 C 0.8329(3) 0.0597(3) 0.4059(2) 0.0404(12) Uani 1 1 d . .
H28A H 0.869325 0.011337 0.379533 0.049 Uiso 1 1 calc R U
H28B H 0.870631 0.094418 0.403659 0.049 Uiso 1 1 calc R U
C25 C 0.6567(3) 0.0321(3) 0.4543(2) 0.0369(12) Uani 1 1 d . .
H25A H 0.620341 0.080606 0.480592 0.044 Uiso 1 1 calc R U
H25B H 0.618667 -0.002472 0.456978 0.044 Uiso 1 1 calc R U
C80 C 0.5591(4) -0.1688(3) 0.4281(2) 0.0395(12) Uani 1 1 d . .
H80A H 0.519968 -0.106792 0.441059 0.047 Uiso 1 1 calc R U
H80B H 0.545562 -0.218944 0.461264 0.047 Uiso 1 1 calc R U
C59 C 0.6251(3) 0.4938(3) 0.1439(2) 0.0349(11) Uani 1 1 d . .
H59A H 0.676574 0.459436 0.113421 0.042 Uiso 1 1 calc R U
H59B H 0.565682 0.527708 0.123389 0.042 Uiso 1 1 calc R U
C72 C 0.3137(3) 0.2348(3) 0.1319(2) 0.0366(12) Uani 1 1 d . .
H72A H 0.301978 0.188802 0.118165 0.044 Uiso 1 1 calc R U
H72B H 0.285484 0.235213 0.176820 0.044 Uiso 1 1 calc R U
C62 C 0.7279(4) 0.4485(3) 0.2538(2) 0.0402(12) Uani 1 1 d . .
H62A H 0.676266 0.483328 0.284052 0.048 Uiso 1 1 calc R U
H62B H 0.787500 0.415830 0.274011 0.048 Uiso 1 1 calc R U
C51 C 0.2194(4) 0.6083(4) 0.5490(2) 0.0398(12) Uani 1 1 d . .
H51A H 0.166605 0.665269 0.527871 0.048 Uiso 1 1 calc R U
H51B H 0.191772 0.575067 0.587427 0.048 Uiso 1 1 calc R U
C71 C 0.2623(3) 0.3374(3) 0.0895(2) 0.0396(12) Uani 1 1 d . .
H71A H 0.195090 0.352113 0.090341 0.047 Uiso 1 1 calc R U
H71B H 0.264018 0.385253 0.107780 0.047 Uiso 1 1 calc R U
C101 C 0.0173(3) 0.8891(3) 0.2849(2) 0.0426(13) Uani 1 1 d . .
H10A H 0.019373 0.924801 0.312800 0.064 Uiso 1 1 calc R U
H10B H -0.047106 0.917441 0.273032 0.064 Uiso 1 1 calc R U
H10C H 0.061468 0.892268 0.246263 0.064 Uiso 1 1 calc R U
C19 C 0.0896(3) 0.4284(3) 0.4480(2) 0.0378(12) Uani 1 1 d . .
H19A H 0.084898 0.492844 0.424787 0.045 Uiso 1 1 calc R U
H19B H 0.072645 0.428286 0.494078 0.045 Uiso 1 1 calc R U
C26 C 0.7512(3) -0.0406(3) 0.4831(2) 0.0396(12) Uani 1 1 d . .
H26A H 0.783870 -0.094687 0.461141 0.047 Uiso 1 1 calc R U
H26B H 0.737438 -0.066847 0.528937 0.047 Uiso 1 1 calc R U
C7 C 0.3331(4) 0.6183(4) 0.0552(2) 0.0446(13) Uani 1 1 d . .
H7A H 0.392055 0.599398 0.073041 0.054 Uiso 1 1 calc R U
H7B H 0.339132 0.561784 0.042700 0.054 Uiso 1 1 calc R U
C3 C 0.3554(4) 0.8395(3) 0.1825(2) 0.0397(12) Uani 1 1 d . .
C77 C 0.5982(4) -0.2585(3) 0.3404(2) 0.0416(12) Uani 1 1 d . .
H77A H 0.585584 -0.311079 0.371182 0.050 Uiso 1 1 calc R U
H77B H 0.583246 -0.253719 0.298175 0.050 Uiso 1 1 calc R U
C52 C 0.2823(4) 0.6408(3) 0.5694(2) 0.0392(12) Uani 1 1 d . .
H52A H 0.331549 0.584443 0.594100 0.047 Uiso 1 1 calc R U
H52B H 0.243107 0.686311 0.597481 0.047 Uiso 1 1 calc R U
C11 C 0.1522(3) 0.6861(4) 0.0779(2) 0.0445(13) Uani 1 1 d . .
H11A H 0.149580 0.632349 0.067192 0.053 Uiso 1 1 calc R U
H11B H 0.097574 0.710672 0.109946 0.053 Uiso 1 1 calc R U
C60 C 0.6475(4) 0.5680(4) 0.1580(2) 0.0434(13) Uani 1 1 d . .
H60A H 0.593144 0.607082 0.184887 0.052 Uiso 1 1 calc R U
H60B H 0.656440 0.611661 0.117302 0.052 Uiso 1 1 calc R U
O2 O 1.0729(4) -0.0288(4) 0.0902(3) 0.1110(19) Uani 1 1 d . .
C47 C 0.0472(3) 0.7261(3) 0.2759(2) 0.0406(12) Uani 1 1 d . .
H47A H 0.093489 0.728970 0.238512 0.061 Uiso 1 1 calc R U
H47B H -0.015759 0.753377 0.262063 0.061 Uiso 1 1 calc R U
H47C H 0.065070 0.659161 0.298842 0.061 Uiso 1 1 calc R U
C1 C 0.4372(4) 0.8318(4) 0.1281(2) 0.0501(14) Uani 1 1 d . .
H1A H 0.470997 0.765727 0.122340 0.075 Uiso 1 1 calc R U
H1B H 0.481087 0.849687 0.139107 0.075 Uiso 1 1 calc R U
H1C H 0.411401 0.875152 0.088409 0.075 Uiso 1 1 calc R U
C4 C 0.3911(4) 0.7758(3) 0.2475(2) 0.0420(13) Uani 1 1 d . .
H4A H 0.336858 0.777241 0.279267 0.063 Uiso 1 1 calc R U
H4B H 0.427101 0.800180 0.261364 0.063 Uiso 1 1 calc R U
H4C H 0.432028 0.709749 0.242899 0.063 Uiso 1 1 calc R U
C70 C 0.3080(3) 0.3466(4) 0.0198(2) 0.0413(12) Uani 1 1 d . .
H70A H 0.277858 0.414163 -0.003811 0.050 Uiso 1 1 calc R U
H70B H 0.297303 0.306675 -0.000942 0.050 Uiso 1 1 calc R U
C17 C 0.0462(3) 0.3992(4) 0.3554(2) 0.0442(13) Uani 1 1 d . .
H17A H 0.042487 0.461222 0.327597 0.053 Uiso 1 1 calc R U
H17B H 0.000995 0.383869 0.342717 0.053 Uiso 1 1 calc R U
C18 C 0.0187(4) 0.4083(4) 0.4247(3) 0.0485(14) Uani 1 1 d . .
H18A H 0.016796 0.348126 0.451978 0.058 Uiso 1 1 calc R U
H18B H -0.045599 0.461100 0.429034 0.058 Uiso 1 1 calc R U
C27 C 0.8172(4) 0.0090(4) 0.4753(2) 0.0480(14) Uani 1 1 d . .
H27A H 0.788413 0.056395 0.502582 0.058 Uiso 1 1 calc R U
H27B H 0.879078 -0.039862 0.490094 0.058 Uiso 1 1 calc R U
C38 C 0.7565(4) -0.0114(4) 0.0591(2) 0.0528(15) Uani 1 1 d . .
H38A H 0.730919 0.058762 0.053977 0.063 Uiso 1 1 calc R U
H38B H 0.803661 -0.029444 0.021859 0.063 Uiso 1 1 calc R U
C81 C 0.6653(4) -0.1929(4) 0.4233(3) 0.0509(14) Uani 1 1 d . .
H81A H 0.680629 -0.198734 0.465618 0.061 Uiso 1 1 calc R U
H81B H 0.677197 -0.139591 0.392988 0.061 Uiso 1 1 calc R U
C61 C 0.7375(4) 0.5201(4) 0.1925(2) 0.0481(14) Uani 1 1 d . .
H61A H 0.793328 0.486519 0.163929 0.058 Uiso 1 1 calc R U
H61B H 0.747502 0.569835 0.202831 0.058 Uiso 1 1 calc R U
C78 C 0.7053(4) -0.2840(4) 0.3358(3) 0.0506(14) Uani 1 1 d . .
H78A H 0.743841 -0.346809 0.323846 0.061 Uiso 1 1 calc R U
H78B H 0.719756 -0.235034 0.301871 0.061 Uiso 1 1 calc R U
C33 C 0.8076(4) -0.0648(4) 0.1226(2) 0.0517(15) Uani 1 1 d . .
C79 C 0.7321(4) -0.2886(4) 0.4002(3) 0.0513(14) Uani 1 1 d . .
H79A H 0.798738 -0.298670 0.394883 0.062 Uiso 1 1 calc R U
H79B H 0.726159 -0.343416 0.432864 0.062 Uiso 1 1 calc R U
C2 C 0.2962(4) 0.9448(4) 0.1876(3) 0.0628(17) Uani 1 1 d . .
H2A H 0.275397 0.984649 0.145920 0.094 Uiso 1 1 calc R U
H2B H 0.334818 0.966594 0.201146 0.094 Uiso 1 1 calc R U
H2C H 0.240653 0.950327 0.219059 0.094 Uiso 1 1 calc R U
C8 C 0.3238(4) 0.6972(4) -0.0032(3) 0.0557(15) Uani 1 1 d . .
H8A H 0.379026 0.674213 -0.035276 0.067 Uiso 1 1 calc R U
H8B H 0.323440 0.751994 0.008049 0.067 Uiso 1 1 calc R U
C85 C 0.0894(4) 0.0590(4) 0.3550(3) 0.0624(17) Uani 1 1 d . .
H85A H 0.067990 0.028338 0.397621 0.075 Uiso 1 1 calc R U
H85B H 0.083602 0.031885 0.322443 0.075 Uiso 1 1 calc R U
C40 C 0.9079(4) 0.0149(4) 0.1311(3) 0.0576(16) Uani 1 1 d . .
H40 H 0.857426 0.054357 0.156736 0.069 Uiso 1 1 calc R U
C34 C 0.8349(4) -0.1750(4) 0.1359(3) 0.0606(17) Uani 1 1 d . .
H34A H 0.885909 -0.202928 0.102863 0.073 Uiso 1 1 calc R U
H34B H 0.860200 -0.206895 0.177834 0.073 Uiso 1 1 calc R U
C39 C 0.8957(4) -0.0492(5) 0.1117(3) 0.0636(17) Uani 1 1 d . .
H39 H 0.949027 -0.089691 0.088222 0.076 Uiso 1 1 calc R U
C10 C 0.1422(4) 0.7647(4) 0.0186(2) 0.0557(15) Uani 1 1 d . .
H10D H 0.136517 0.821984 0.029782 0.067 Uiso 1 1 calc R U
H10E H 0.083836 0.782726 0.000366 0.067 Uiso 1 1 calc R U
C9 C 0.2305(4) 0.7311(4) -0.0327(2) 0.0595(16) Uani 1 1 d . .
H9A H 0.232796 0.677809 -0.047045 0.071 Uiso 1 1 calc R U
H9B H 0.224429 0.784883 -0.070265 0.071 Uiso 1 1 calc R U
C41 C 0.9969(5) 0.0264(6) 0.1140(3) 0.0669(18) Uani 1 1 d . .
C37 C 0.6763(4) -0.0362(4) 0.0597(3) 0.0611(16) Uani 1 1 d . .
H37A H 0.649638 -0.004699 0.018250 0.073 Uiso 1 1 calc R U
H37B H 0.625243 -0.010956 0.093597 0.073 Uiso 1 1 calc R U
C36 C 0.7106(5) -0.1476(4) 0.0719(3) 0.0746(19) Uani 1 1 d . .
H36A H 0.656606 -0.161531 0.073269 0.090 Uiso 1 1 calc R U
H36B H 0.759038 -0.173030 0.036969 0.090 Uiso 1 1 calc R U
C35 C 0.7531(5) -0.1955(5) 0.1362(3) 0.081(2) Uani 1 1 d . .
H35A H 0.703534 -0.171500 0.171015 0.097 Uiso 1 1 calc R U
H35B H 0.774971 -0.265721 0.144466 0.097 Uiso 1 1 calc R U
C86 C 0.0298(5) 0.1675(5) 0.3417(5) 0.128(4) Uani 1 1 d . .
H86A H 0.027969 0.191961 0.377736 0.193 Uiso 1 1 calc R U
H86B H -0.034822 0.182330 0.336244 0.193 Uiso 1 1 calc R U
H86C H 0.057806 0.197814 0.302718 0.193 Uiso 1 1 calc R U
C44 C 1.0654(6) 0.1333(7) 0.1127(5) 0.126(3) Uani 1 1 d . .
H44A H 1.121283 0.079482 0.132659 0.152 Uiso 1 1 calc R U
H44B H 1.081960 0.145829 0.065783 0.152 Uiso 1 1 calc R U
C102 C 1.0384(9) 0.2183(9) 0.1357(6) 0.212(7) Uani 1 1 d . .
H10F H 0.985167 0.272047 0.114005 0.318 Uiso 1 1 calc R U
H10G H 1.092295 0.234256 0.126810 0.318 Uiso 1 1 calc R U
H10H H 1.019528 0.206139 0.181842 0.318 Uiso 1 1 calc R U

loop_
_atom_site_aniso_label
_atom_site_aniso_U_11
_atom_site_aniso_U_22
_atom_site_aniso_U_33
_atom_site_aniso_U_23
_atom_site_aniso_U_13
_atom_site_aniso_U_12
O10 0.0300(18) 0.0230(16) 0.0343(18) -0.0023(14) -0.0083(14) -0.0075(14)
O9 0.0317(19) 0.0318(18) 0.0409(19) -0.0115(15) -0.0079(14) -0.0126(15)
O3 0.0286(19) 0.0312(18) 0.043(2) -0.0104(15) -0.0151(15) -0.0026(15)
O4 0.037(2) 0.0295(18) 0.0395(19) -0.0114(15) 0.0006(15) -0.0152(15)
O5 0.036(2) 0.0385(19) 0.040(2) -0.0175(16) -0.0047(15) -0.0121(16)
O8 0.0276(18) 0.0341(18) 0.0406(19) -0.0002(15) -0.0131(14) -0.0139(15)
O11 0.0299(19) 0.0353(18) 0.0359(19) -0.0136(15) -0.0023(14) -0.0064(15)
O6 0.039(2) 0.0333(19) 0.041(2) -0.0042(15) -0.0168(16) -0.0117(16)
O12 0.062(2) 0.038(2) 0.0355(19) -0.0087(16) -0.0099(17) -0.0251(18)
O7 0.049(2) 0.036(2) 0.050(2) -0.0114(16) -0.0150(17) -0.0143(17)
O14 0.043(2) 0.037(2) 0.065(2) -0.0030(18) -0.0170(18) -0.0195(18)
O13 0.056(2) 0.043(2) 0.053(2) -0.0071(17) -0.0117(17) -0.0328(19)
N5 0.032(2) 0.0212(19) 0.032(2) -0.0057(16) -0.0136(17) -0.0095(17)
N7 0.030(2) 0.026(2) 0.032(2) -0.0100(17) -0.0048(17) -0.0074(17)
N2 0.026(2) 0.030(2) 0.037(2) -0.0144(18) -0.0030(17) -0.0109(17)
N6 0.030(2) 0.029(2) 0.030(2) -0.0052(17) -0.0069(17) -0.0108(17)
N3 0.029(2) 0.0208(19) 0.031(2) -0.0004(16) -0.0053(17) -0.0080(17)
N1 0.026(2) 0.042(2) 0.035(2) -0.0055(19) -0.0055(17) -0.0107(19)
N8 0.054(3) 0.034(2) 0.036(2) -0.0016(18) -0.012(2) -0.028(2)
N4 0.037(3) 0.047(3) 0.036(2) -0.015(2) -0.0124(19) -0.002(2)
C57 0.026(3) 0.028(3) 0.032(3) -0.007(2) -0.006(2) -0.016(2)
O1 0.053(3) 0.098(4) 0.085(3) -0.006(3) -0.014(2) -0.039(3)
C48 0.021(3) 0.034(3) 0.029(3) -0.012(2) -0.0047(19) -0.005(2)
C49 0.028(3) 0.028(2) 0.028(3) -0.004(2) -0.011(2) -0.009(2)
C23 0.028(3) 0.026(3) 0.032(3) -0.004(2) -0.005(2) -0.012(2)
C13 0.022(3) 0.036(3) 0.033(3) -0.015(2) -0.0036(19) -0.007(2)
C56 0.026(3) 0.028(2) 0.034(3) -0.007(2) -0.006(2) -0.012(2)
C32 0.027(3) 0.038(3) 0.036(3) -0.009(2) -0.005(2) -0.014(2)
C66 0.028(3) 0.032(3) 0.023(2) -0.004(2) -0.005(2) -0.011(2)
C58 0.026(3) 0.032(3) 0.032(3) -0.004(2) -0.004(2) -0.011(2)
C14 0.019(3) 0.033(3) 0.039(3) -0.010(2) -0.006(2) -0.007(2)
C22 0.026(3) 0.027(2) 0.038(3) -0.010(2) -0.002(2) -0.011(2)
C5 0.047(3) 0.036(3) 0.030(3) -0.002(2) -0.013(2) -0.020(3)
C65 0.028(3) 0.030(3) 0.028(3) -0.006(2) -0.004(2) -0.010(2)
C50 0.034(3) 0.028(2) 0.032(3) -0.002(2) -0.008(2) -0.015(2)
C64 0.031(3) 0.030(3) 0.028(3) -0.006(2) -0.005(2) -0.009(2)
C30 0.025(3) 0.026(2) 0.032(3) -0.003(2) -0.005(2) -0.011(2)
C54 0.028(3) 0.032(3) 0.034(3) -0.007(2) -0.014(2) -0.008(2)
C55 0.031(3) 0.020(2) 0.037(3) -0.003(2) -0.010(2) -0.013(2)
C21 0.033(3) 0.031(3) 0.032(3) -0.009(2) -0.001(2) -0.016(2)
C24 0.027(3) 0.027(2) 0.025(2) -0.0007(19) -0.0054(19) -0.008(2)
C15 0.024(3) 0.033(3) 0.038(3) -0.012(2) -0.003(2) -0.010(2)
C68 0.037(3) 0.038(3) 0.032(3) -0.014(2) -0.005(2) -0.015(2)
C67 0.029(3) 0.036(3) 0.026(2) -0.010(2) -0.004(2) -0.014(2)
C73 0.036(3) 0.032(3) 0.034(3) -0.010(2) 0.001(2) -0.017(2)
C63 0.026(3) 0.040(3) 0.036(3) -0.004(2) -0.002(2) -0.015(2)
C29 0.034(3) 0.032(3) 0.038(3) -0.009(2) -0.005(2) -0.012(2)
C12 0.033(3) 0.038(3) 0.037(3) -0.013(2) -0.008(2) -0.011(2)
C53 0.044(3) 0.036(3) 0.038(3) -0.010(2) -0.013(2) -0.018(2)
C6 0.034(3) 0.042(3) 0.030(3) -0.015(2) -0.005(2) -0.012(2)
C82 0.048(3) 0.035(3) 0.036(3) 0.000(2) -0.011(2) -0.025(3)
C31 0.024(3) 0.034(3) 0.036(3) -0.008(2) -0.007(2) -0.007(2)
C74 0.035(3) 0.029(3) 0.033(3) -0.006(2) -0.001(2) -0.015(2)
C76 0.041(3) 0.029(3) 0.039(3) -0.003(2) -0.012(2) -0.016(2)
C69 0.046(3) 0.038(3) 0.029(3) -0.003(2) -0.009(2) -0.016(2)
C20 0.041(3) 0.038(3) 0.034(3) -0.009(2) 0.000(2) -0.021(2)
C75 0.044(3) 0.037(3) 0.031(3) -0.003(2) -0.006(2) -0.021(2)
C46 0.038(3) 0.037(3) 0.039(3) -0.011(2) -0.009(2) -0.008(2)
C83 0.052(4) 0.038(3) 0.036(3) -0.008(2) -0.008(2) -0.024(3)
C16 0.031(3) 0.041(3) 0.047(3) -0.015(2) -0.004(2) -0.019(2)
C100 0.027(3) 0.034(3) 0.037(3) -0.007(2) -0.012(2) -0.006(2)
C84 0.046(3) 0.041(3) 0.034(3) -0.009(2) -0.012(2) -0.022(3)
C28 0.036(3) 0.038(3) 0.049(3) -0.013(2) -0.012(2) -0.012(2)
C25 0.041(3) 0.032(3) 0.033(3) -0.010(2) -0.002(2) -0.011(2)
C80 0.049(3) 0.034(3) 0.041(3) 0.000(2) -0.014(2) -0.023(2)
C59 0.030(3) 0.043(3) 0.029(3) -0.004(2) -0.005(2) -0.015(2)
C72 0.041(3) 0.041(3) 0.034(3) -0.010(2) -0.003(2) -0.022(2)
C62 0.037(3) 0.049(3) 0.038(3) 0.000(2) -0.013(2) -0.023(3)
C51 0.048(3) 0.046(3) 0.031(3) -0.005(2) -0.005(2) -0.026(3)
C71 0.030(3) 0.043(3) 0.048(3) -0.021(2) -0.008(2) -0.010(2)
C101 0.034(3) 0.044(3) 0.048(3) -0.004(2) -0.017(2) -0.014(2)
C19 0.035(3) 0.039(3) 0.042(3) -0.014(2) -0.002(2) -0.015(2)
C26 0.047(3) 0.036(3) 0.034(3) -0.003(2) -0.013(2) -0.015(2)
C7 0.036(3) 0.057(3) 0.038(3) -0.017(3) -0.003(2) -0.015(3)
C3 0.051(3) 0.033(3) 0.040(3) -0.010(2) -0.010(2) -0.018(2)
C77 0.049(3) 0.037(3) 0.041(3) -0.004(2) -0.008(2) -0.022(3)
C52 0.046(3) 0.044(3) 0.029(3) -0.012(2) -0.005(2) -0.018(3)
C11 0.031(3) 0.057(3) 0.039(3) -0.001(3) -0.008(2) -0.017(3)
C60 0.045(3) 0.050(3) 0.038(3) 0.002(2) -0.006(2) -0.029(3)
O2 0.054(3) 0.163(5) 0.125(5) -0.082(4) 0.016(3) -0.038(4)
C47 0.032(3) 0.042(3) 0.049(3) -0.018(2) -0.014(2) -0.009(2)
C1 0.066(4) 0.053(3) 0.038(3) 0.000(3) -0.017(3) -0.032(3)
C4 0.055(4) 0.049(3) 0.032(3) -0.010(2) -0.008(2) -0.029(3)
C70 0.044(3) 0.041(3) 0.039(3) -0.007(2) -0.015(2) -0.015(2)
C17 0.034(3) 0.050(3) 0.060(4) -0.016(3) -0.005(3) -0.025(3)
C18 0.032(3) 0.054(3) 0.062(4) -0.024(3) 0.004(3) -0.019(3)
C27 0.046(3) 0.048(3) 0.047(3) -0.015(3) -0.016(3) -0.012(3)
C38 0.056(4) 0.063(4) 0.039(3) -0.019(3) -0.010(3) -0.019(3)
C81 0.060(4) 0.044(3) 0.054(4) 0.002(3) -0.023(3) -0.027(3)
C61 0.051(4) 0.058(4) 0.048(3) -0.006(3) -0.008(3) -0.037(3)
C78 0.054(4) 0.042(3) 0.053(4) -0.008(3) -0.004(3) -0.021(3)
C33 0.050(4) 0.058(4) 0.042(3) -0.022(3) -0.010(3) -0.010(3)
C79 0.054(4) 0.048(3) 0.056(4) 0.006(3) -0.020(3) -0.029(3)
C2 0.079(5) 0.036(3) 0.072(4) -0.013(3) -0.021(3) -0.018(3)
C8 0.046(4) 0.056(4) 0.056(4) -0.011(3) -0.006(3) -0.016(3)
C85 0.046(4) 0.053(4) 0.095(5) -0.008(3) -0.028(3) -0.022(3)
C40 0.040(4) 0.069(4) 0.051(4) -0.021(3) -0.002(3) -0.010(3)
C34 0.073(5) 0.041(3) 0.052(4) -0.018(3) -0.018(3) -0.003(3)
C39 0.044(4) 0.091(5) 0.049(4) -0.038(3) 0.000(3) -0.013(3)
C10 0.049(4) 0.063(4) 0.048(3) -0.007(3) -0.012(3) -0.019(3)
C9 0.063(4) 0.066(4) 0.034(3) -0.006(3) -0.012(3) -0.015(3)
C41 0.046(4) 0.105(6) 0.054(4) -0.029(4) -0.006(3) -0.029(4)
C37 0.055(4) 0.067(4) 0.054(4) -0.013(3) -0.020(3) -0.014(3)
C36 0.092(5) 0.068(4) 0.074(5) -0.023(4) -0.017(4) -0.035(4)
C35 0.095(6) 0.063(4) 0.080(5) -0.013(4) -0.016(4) -0.030(4)
C86 0.054(5) 0.058(5) 0.264(11) 0.018(6) -0.058(6) -0.030(4)
C44 0.086(6) 0.183(10) 0.146(8) -0.022(7) -0.021(6) -0.092(7)
C102 0.205(13) 0.261(15) 0.298(17) -0.148(14) 0.065(11) -0.194(13)

loop_
_atom_type_symbol
_atom_type_description
_atom_type_scat_dispersion_real
_atom_type_scat_dispersion_imag
_atom_type_scat_source
C C 0.0033 0.0016 'International Tables Vol C Tables 4.2.6.8 and 6.1.1.4'
H H 0.0000 0.0000 'International Tables Vol C Tables 4.2.6.8 and 6.1.1.4'
N N 0.0061 0.0033 'International Tables Vol C Tables 4.2.6.8 and 6.1.1.4'
O O 0.0106 0.0060 'International Tables Vol C Tables 4.2.6.8 and 6.1.1.4'

loop_
_geom_angle_atom_site_label_1
_geom_angle_atom_site_label_2
_geom_angle_atom_site_label_3
_geom_angle
C48 O8 C100 121.7(3)
C5 O7 C3 120.8(4)
C84 O14 C85 115.9(4)
C48 N5 C49 124.4(4)
C48 N5 H5 117.8
C49 N5 H5 117.8
C66 N7 C67 125.7(4)
C66 N7 H7 117.2
C67 N7 H7 117.2
C14 N2 C15 122.4(4)
C14 N2 H2 118.8
C15 N2 H2 118.8
C57 N6 C58 126.7(4)
C57 N6 H6 116.6
C58 N6 H6 116.6
C23 N3 C24 125.3(4)
C23 N3 H3 117.4
C24 N3 H3 117.4
C5 N1 C6 124.6(4)
C5 N1 H1 117.7
C6 N1 H1 117.7
C75 N8 C76 122.9(4)
C75 N8 H8 118.5
C76 N8 H8 118.5
C32 N4 C33 123.7(4)
C32 N4 H4 118.2
C33 N4 H4 118.2
O10 C57 N6 123.9(4)
O10 C57 C56 121.6(4)
N6 C57 C56 114.5(4)
C41 O1 C44 117.3(6)
O9 C48 O8 125.6(4)
O9 C48 N5 124.4(4)
O8 C48 N5 110.0(4)
N5 C49 C55 112.1(3)
N5 C49 C50 111.9(4)
C55 C49 C50 111.6(3)
N5 C49 C54 106.8(3)
C55 C49 C54 105.7(3)
C50 C49 C54 108.4(3)
O4 C23 N3 123.4(4)
O4 C23 C22 121.7(4)
N3 C23 C22 114.9(4)
C12 C13 C14 118.2(4)
C12 C13 H13 120.9
C14 C13 H13 120.9
C55 C56 C57 120.7(4)
C55 C56 H56 119.7
C57 C56 H56 119.7
O3 C32 N4 123.6(4)
O3 C32 C31 121.1(4)
N4 C32 C31 115.3(4)
O11 C66 N7 122.7(4)
O11 C66 C65 122.2(4)
N7 C66 C65 115.0(4)
N6 C58 C64 111.4(4)
N6 C58 C59 106.4(3)
C64 C58 C59 109.3(4)
N6 C58 C63 111.8(4)
C64 C58 C63 110.1(4)
C59 C58 C63 107.6(4)
O5 C14 N2 121.4(4)
O5 C14 C13 122.2(4)
N2 C14 C13 116.4(4)
C21 C22 C23 121.5(4)
C21 C22 H22 119.2
C23 C22 H22 119.2
O6 C5 N1 125.6(4)
O6 C5 O7 125.3(4)
N1 C5 O7 109.1(4)
C64 C65 C66 120.6(4)
C64 C65 H65 119.7
C66 C65 H65 119.7
C51 C50 C49 112.8(4)
C51 C50 H50A 109.0
C49 C50 H50A 109.0
C51 C50 H50B 109.0
C49 C50 H50B 109.0
H50A C50 H50B 107.8
C65 C64 C58 128.6(4)
C65 C64 H64 115.7
C58 C64 H64 115.7
C31 C30 C24 128.4(4)
C31 C30 H30 115.8
C24 C30 H30 115.8
C53 C54 C49 114.0(4)
C53 C54 H54A 108.7
C49 C54 H54A 108.7
C53 C54 H54B 108.7
C49 C54 H54B 108.7
H54A C54 H54B 107.6
C56 C55 C49 127.7(4)
C56 C55 H55 116.1
C49 C55 H55 116.1
C22 C21 C15 128.0(4)
C22 C21 H21 116.0
C15 C21 H21 116.0
N3 C24 C30 111.8(3)
N3 C24 C29 106.9(3)
C30 C24 C29 108.4(4)
N3 C24 C25 109.6(3)
C30 C24 C25 112.1(3)
C29 C24 C25 107.9(4)
N2 C15 C21 111.3(4)
N2 C15 C16 111.5(4)
C21 C15 C16 110.9(4)
N2 C15 C20 107.5(3)
C21 C15 C20 106.9(4)
C16 C15 C20 108.4(4)
C69 C68 C67 112.8(4)
C69 C68 H68A 109.0
C67 C68 H68A 109.0
C69 C68 H68B 109.0
C67 C68 H68B 109.0
H68A C68 H68B 107.8
N7 C67 C73 112.4(4)
N7 C67 C72 108.4(3)
C73 C67 C72 106.9(4)
N7 C67 C68 109.2(3)
C73 C67 C68 111.6(4)
C72 C67 C68 108.1(3)
C74 C73 C67 128.4(4)
C74 C73 H73 115.8
C67 C73 H73 115.8
C62 C63 C58 112.9(4)
C62 C63 H63A 109.0
C58 C63 H63A 109.0
C62 C63 H63B 109.0
C58 C63 H63B 109.0
H63A C63 H63B 107.8
C28 C29 C24 113.6(4)
C28 C29 H29A 108.8
C24 C29 H29A 108.8
C28 C29 H29B 108.8
C24 C29 H29B 108.8
H29A C29 H29B 107.7
C13 C12 C6 132.9(4)
C13 C12 H12 113.5
C6 C12 H12 113.5
C52 C53 C54 110.5(4)
C52 C53 H53A 109.5
C54 C53 H53A 109.5
C52 C53 H53B 109.5
C54 C53 H53B 109.5
H53A C53 H53B 108.1
N1 C6 C12 113.6(4)
N1 C6 C7 111.9(4)
C12 C6 C7 108.2(4)
N1 C6 C11 106.5(4)
C12 C6 C11 108.2(4)
C7 C6 C11 108.3(4)
C83 C82 C76 126.8(4)
C83 C82 H82 116.6
C76 C82 H82 116.6
C30 C31 C32 120.0(4)
C30 C31 H31 120.0
C32 C31 H31 120.0
C73 C74 C75 120.3(4)
C73 C74 H74 119.8
C75 C74 H74 119.9
N8 C76 C82 108.3(4)
N8 C76 C77 113.1(4)
C82 C76 C77 111.0(4)
N8 C76 C80 107.6(4)
C82 C76 C80 108.1(4)
C77 C76 C80 108.6(4)
C68 C69 C70 111.1(4)
C68 C69 H69A 109.4
C70 C69 H69A 109.4
C68 C69 H69B 109.4
C70 C69 H69B 109.4
H69A C69 H69B 108.0
C19 C20 C15 114.3(4)
C19 C20 H20A 108.7
C15 C20 H20A 108.7
C19 C20 H20B 108.7
C15 C20 H20B 108.7
H20A C20 H20B 107.6
O12 C75 N8 124.2(4)
O12 C75 C74 121.4(4)
N8 C75 C74 114.3(4)
C100 C46 H46A 109.5
C100 C46 H46B 109.5
H46A C46 H46B 109.5
C100 C46 H46C 109.5
H46A C46 H46C 109.5
H46B C46 H46C 109.5
C82 C83 C84 121.6(5)
C82 C83 H83 119.2
C84 C83 H83 119.2
C17 C16 C15 112.3(4)
C17 C16 H16A 109.1
C15 C16 H16A 109.1
C17 C16 H16B 109.1
C15 C16 H16B 109.1
H16A C16 H16B 107.9
O8 C100 C101 102.0(4)
O8 C100 C47 112.2(4)
C101 C100 C47 109.9(4)
O8 C100 C46 108.2(4)
C101 C100 C46 111.8(4)
C47 C100 C46 112.3(4)
O13 C84 O14 122.9(5)
O13 C84 C83 127.0(5)
O14 C84 C83 110.1(4)
C27 C28 C29 111.3(4)
C27 C28 H28A 109.4
C29 C28 H28A 109.4
C27 C28 H28B 109.4
C29 C28 H28B 109.4
H28A C28 H28B 108.0
C26 C25 C24 114.2(4)
C26 C25 H25A 108.7
C24 C25 H25A 108.7
C26 C25 H25B 108.7
C24 C25 H25B 108.7
H25A C25 H25B 107.6
C81 C80 C76 111.2(4)
C81 C80 H80A 109.4
C76 C80 H80A 109.4
C81 C80 H80B 109.4
C76 C80 H80B 109.4
H80A C80 H80B 108.0
C60 C59 C58 112.8(4)
C60 C59 H59A 109.0
C58 C59 H59A 109.0
C60 C59 H59B 109.0
C58 C59 H59B 109.0
H59A C59 H59B 107.8
C71 C72 C67 114.1(4)
C71 C72 H72A 108.7
C67 C72 H72A 108.7
C71 C72 H72B 108.7
C67 C72 H72B 108.7
H72A C72 H72B 107.6
C61 C62 C63 111.5(4)
C61 C62 H62A 109.3
C63 C62 H62A 109.3
C61 C62 H62B 109.3
C63 C62 H62B 109.3
H62A C62 H62B 108.0
C52 C51 C50 111.4(4)
C52 C51 H51A 109.3
C50 C51 H51A 109.3
C52 C51 H51B 109.3
C50 C51 H51B 109.3
H51A C51 H51B 108.0
C70 C71 C72 112.5(4)
C70 C71 H71A 109.1
C72 C71 H71A 109.1
C70 C71 H71B 109.1
C72 C71 H71B 109.1
H71A C71 H71B 107.8
C100 C101 H10A 109.5
C100 C101 H10B 109.5
H10A C101 H10B 109.5
C100 C101 H10C 109.5
H10A C101 H10C 109.5
H10B C101 H10C 109.5
C20 C19 C18 111.6(4)
C20 C19 H19A 109.3
C18 C19 H19A 109.3
C20 C19 H19B 109.3
C18 C19 H19B 109.3
H19A C19 H19B 108.0
C25 C26 C27 110.7(4)
C25 C26 H26A 109.5
C27 C26 H26A 109.5
C25 C26 H26B 109.5
C27 C26 H26B 109.5
H26A C26 H26B 108.1
C8 C7 C6 113.8(4)
C8 C7 H7A 108.8
C6 C7 H7A 108.8
C8 C7 H7B 108.8
C6 C7 H7B 108.8
H7A C7 H7B 107.7
O7 C3 C2 103.1(4)
O7 C3 C1 109.2(4)
C2 C3 C1 109.7(4)
O7 C3 C4 111.8(4)
C2 C3 C4 110.2(4)
C1 C3 C4 112.4(4)
C78 C77 C76 113.0(4)
C78 C77 H77A 109.0
C76 C77 H77A 109.0
C78 C77 H77B 109.0
C76 C77 H77B 109.0
H77A C77 H77B 107.8
C51 C52 C53 111.2(4)
C51 C52 H52A 109.4
C53 C52 H52A 109.4
C51 C52 H52B 109.4
C53 C52 H52B 109.4
H52A C52 H52B 108.0
C10 C11 C6 114.1(4)
C10 C11 H11A 108.7
C6 C11 H11A 108.7
C10 C11 H11B 108.7
C6 C11 H11B 108.7
H11A C11 H11B 107.6
C59 C60 C61 112.0(4)
C59 C60 H60A 109.2
C61 C60 H60A 109.2
C59 C60 H60B 109.2
C61 C60 H60B 109.2
H60A C60 H60B 107.9
C100 C47 H47A 109.5
C100 C47 H47B 109.5
H47A C47 H47B 109.5
C100 C47 H47C 109.5
H47A C47 H47C 109.5
H47B C47 H47C 109.5
C3 C1 H1A 109.5
C3 C1 H1B 109.5
H1A C1 H1B 109.5
C3 C1 H1C 109.5
H1A C1 H1C 109.5
H1B C1 H1C 109.5
C3 C4 H4A 109.5
C3 C4 H4B 109.5
H4A C4 H4B 109.5
C3 C4 H4C 109.5
H4A C4 H4C 109.5
H4B C4 H4C 109.5
C71 C70 C69 110.7(4)
C71 C70 H70A 109.5
C69 C70 H70A 109.5
C71 C70 H70B 109.5
C69 C70 H70B 109.5
H70A C70 H70B 108.1
C18 C17 C16 111.1(4)
C18 C17 H17A 109.4
C16 C17 H17A 109.4
C18 C17 H17B 109.4
C16 C17 H17B 109.4
H17A C17 H17B 108.0
C17 C18 C19 111.6(4)
C17 C18 H18A 109.3
C19 C18 H18A 109.3
C17 C18 H18B 109.3
C19 C18 H18B 109.3
H18A C18 H18B 108.0
C28 C27 C26 112.0(4)
C28 C27 H27A 109.2
C26 C27 H27A 109.2
C28 C27 H27B 109.2
C26 C27 H27B 109.2
H27A C27 H27B 107.9
C37 C38 C33 112.4(5)
C37 C38 H38A 109.1
C33 C38 H38A 109.1
C37 C38 H38B 109.1
C33 C38 H38B 109.1
H38A C38 H38B 107.8
C80 C81 C79 112.5(4)
C80 C81 H81A 109.1
C79 C81 H81A 109.1
C80 C81 H81B 109.1
C79 C81 H81B 109.1
H81A C81 H81B 107.8
C62 C61 C60 110.4(4)
C62 C61 H61A 109.6
C60 C61 H61A 109.6
C62 C61 H61B 109.6
C60 C61 H61B 109.6
H61A C61 H61B 108.1
C79 C78 C77 111.2(4)
C79 C78 H78A 109.4
C77 C78 H78A 109.4
C79 C78 H78B 109.4
C77 C78 H78B 109.4
H78A C78 H78B 108.0
C39 C33 N4 109.3(4)
C39 C33 C34 110.2(5)
N4 C33 C34 114.4(5)
C39 C33 C38 107.5(5)
N4 C33 C38 106.3(4)
C34 C33 C38 108.9(4)
C78 C79 C81 110.2(4)
C78 C79 H79A 109.6
C81 C79 H79A 109.6
C78 C79 H79B 109.6
C81 C79 H79B 109.6
H79A C79 H79B 108.1
C3 C2 H2A 109.5
C3 C2 H2B 109.5
H2A C2 H2B 109.5
C3 C2 H2C 109.5
H2A C2 H2C 109.5
H2B C2 H2C 109.5
C7 C8 C9 110.9(5)
C7 C8 H8A 109.5
C9 C8 H8A 109.5
C7 C8 H8B 109.5
C9 C8 H8B 109.5
H8A C8 H8B 108.1
O14 C85 C86 107.0(4)
O14 C85 H85A 110.3
C86 C85 H85A 110.3
O14 C85 H85B 110.3
C86 C85 H85B 110.3
H85A C85 H85B 108.6
C39 C40 C41 122.5(6)
C39 C40 H40 118.7
C41 C40 H40 118.7
C35 C34 C33 113.4(5)
C35 C34 H34A 108.9
C33 C34 H34A 108.9
C35 C34 H34B 108.9
C33 C34 H34B 108.9
H34A C34 H34B 107.7
C40 C39 C33 127.9(5)
C40 C39 H39 116.0
C33 C39 H39 116.0
C11 C10 C9 110.8(4)
C11 C10 H10D 109.5
C9 C10 H10D 109.5
C11 C10 H10E 109.5
C9 C10 H10E 109.5
H10D C10 H10E 108.1
C8 C9 C10 110.0(4)
C8 C9 H9A 109.7
C10 C9 H9A 109.7
C8 C9 H9B 109.7
C10 C9 H9B 109.7
H9A C9 H9B 108.2
O2 C41 O1 123.6(6)
O2 C41 C40 126.1(7)
O1 C41 C40 110.3(6)
C38 C37 C36 111.9(5)
C38 C37 H37A 109.2
C36 C37 H37A 109.2
C38 C37 H37B 109.2
C36 C37 H37B 109.2
H37A C37 H37B 107.9
C35 C36 C37 108.5(5)
C35 C36 H36A 110.0
C37 C36 H36A 110.0
C35 C36 H36B 110.0
C37 C36 H36B 110.0
H36A C36 H36B 108.4
C34 C35 C36 111.3(6)
C34 C35 H35A 109.4
C36 C35 H35A 109.4
C34 C35 H35B 109.4
C36 C35 H35B 109.4
H35A C35 H35B 108.0
C85 C86 H86A 109.5
C85 C86 H86B 109.5
H86A C86 H86B 109.5
C85 C86 H86C 109.5
H86A C86 H86C 109.5
H86B C86 H86C 109.5
C102 C44 O1 108.1(8)
C102 C44 H44A 110.1
O1 C44 H44A 110.1
C102 C44 H44B 110.1
O1 C44 H44B 110.1
H44A C44 H44B 108.4
C44 C102 H10F 109.5
C44 C102 H10G 109.5
H10F C102 H10G 109.5
C44 C102 H10H 109.5
H10F C102 H10H 109.5
H10G C102 H10H 109.5

loop_
_geom_bond_atom_site_label_1
_geom_bond_atom_site_label_2
_geom_bond_distance
O10 C57 1.237(5)
O9 C48 1.223(5)
O3 C32 1.222(5)
O4 C23 1.239(5)
O5 C14 1.235(5)
O8 C48 1.330(5)
O8 C100 1.477(5)
O11 C66 1.243(5)
O6 C5 1.219(5)
O12 C75 1.219(5)
O7 C5 1.349(5)
O7 C3 1.470(5)
O14 C84 1.355(5)
O14 C85 1.444(6)
O13 C84 1.203(5)
N5 C48 1.337(5)
N5 C49 1.459(5)
N5 H5 0.8600
N7 C66 1.337(5)
N7 C67 1.471(5)
N7 H7 0.8600
N2 C14 1.342(5)
N2 C15 1.476(5)
N2 H2 0.8600
N6 C57 1.347(5)
N6 C58 1.471(5)
N6 H6 0.8600
N3 C23 1.343(5)
N3 C24 1.458(5)
N3 H3 0.8600
N1 C5 1.344(6)
N1 C6 1.472(6)
N1 H1 0.8600
N8 C75 1.348(5)
N8 C76 1.475(5)
N8 H8 0.8600
N4 C32 1.351(5)
N4 C33 1.485(6)
N4 H4 0.8600
C57 C56 1.486(6)
O1 C41 1.357(7)
O1 C44 1.449(8)
C49 C55 1.506(6)
C49 C50 1.538(6)
C49 C54 1.552(6)
C23 C22 1.481(6)
C13 C12 1.319(6)
C13 C14 1.475(6)
C13 H13 0.9300
C56 C55 1.317(6)
C56 H56 0.9300
C32 C31 1.499(6)
C66 C65 1.481(6)
C58 C64 1.508(6)
C58 C59 1.535(6)
C58 C63 1.555(6)
C22 C21 1.314(6)
C22 H22 0.9300
C65 C64 1.323(6)
C65 H65 0.9300
C50 C51 1.531(6)
C50 H50A 0.9700
C50 H50B 0.9700
C64 H64 0.9300
C30 C31 1.318(6)
C30 C24 1.507(6)
C30 H30 0.9300
C54 C53 1.525(6)
C54 H54A 0.9700
C54 H54B 0.9700
C55 H55 0.9300
C21 C15 1.502(6)
C21 H21 0.9300
C24 C29 1.532(6)
C24 C25 1.538(6)
C15 C16 1.541(6)
C15 C20 1.550(6)
C68 C69 1.518(6)
C68 C67 1.546(6)
C68 H68A 0.9700
C68 H68B 0.9700
C67 C73 1.479(6)
C67 C72 1.545(6)
C73 C74 1.323(6)
C73 H73 0.9300
C63 C62 1.514(6)
C63 H63A 0.9700
C63 H63B 0.9700
C29 C28 1.522(6)
C29 H29A 0.9700
C29 H29B 0.9700
C12 C6 1.487(6)
C12 H12 0.9300
C53 C52 1.522(6)
C53 H53A 0.9700
C53 H53B 0.9700
C6 C7 1.547(6)
C6 C11 1.552(6)
C82 C83 1.319(6)
C82 C76 1.504(6)
C82 H82 0.9300
C31 H31 0.9300
C74 C75 1.487(6)
C74 H74 0.9300
C76 C77 1.533(6)
C76 C80 1.549(6)
C69 C70 1.537(6)
C69 H69A 0.9700
C69 H69B 0.9700
C20 C19 1.513(6)
C20 H20A 0.9700
C20 H20B 0.9700
C46 C100 1.519(6)
C46 H46A 0.9600
C46 H46B 0.9600
C46 H46C 0.9600
C83 C84 1.473(7)
C83 H83 0.9300
C16 C17 1.532(6)
C16 H16A 0.9700
C16 H16B 0.9700
C100 C101 1.507(6)
C100 C47 1.503(6)
C28 C27 1.500(7)
C28 H28A 0.9700
C28 H28B 0.9700
C25 C26 1.524(6)
C25 H25A 0.9700
C25 H25B 0.9700
C80 C81 1.517(7)
C80 H80A 0.9700
C80 H80B 0.9700
C59 C60 1.508(6)
C59 H59A 0.9700
C59 H59B 0.9700
C72 C71 1.536(6)
C72 H72A 0.9700
C72 H72B 0.9700
C62 C61 1.496(6)
C62 H62A 0.9700
C62 H62B 0.9700
C51 C52 1.508(6)
C51 H51A 0.9700
C51 H51B 0.9700
C71 C70 1.507(6)
C71 H71A 0.9700
C71 H71B 0.9700
C101 H10A 0.9600
C101 H10B 0.9600
C101 H10C 0.9600
C19 C18 1.521(6)
C19 H19A 0.9700
C19 H19B 0.9700
C26 C27 1.533(6)
C26 H26A 0.9700
C26 H26B 0.9700
C7 C8 1.467(7)
C7 H7A 0.9700
C7 H7B 0.9700
C3 C2 1.508(6)
C3 C1 1.514(7)
C3 C4 1.514(6)
C77 C78 1.525(7)
C77 H77A 0.9700
C77 H77B 0.9700
C52 H52A 0.9700
C52 H52B 0.9700
C11 C10 1.475(6)
C11 H11A 0.9700
C11 H11B 0.9700
C60 C61 1.513(6)
C60 H60A 0.9700
C60 H60B 0.9700
O2 C41 1.210(7)
C47 H47A 0.9600
C47 H47B 0.9600
C47 H47C 0.9600
C1 H1A 0.9600
C1 H1B 0.9600
C1 H1C 0.9600
C4 H4A 0.9600
C4 H4B 0.9600
C4 H4C 0.9600
C70 H70A 0.9700
C70 H70B 0.9700
C17 C18 1.491(6)
C17 H17A 0.9700
C17 H17B 0.9700
C18 H18A 0.9700
C18 H18B 0.9700
C27 H27A 0.9700
C27 H27B 0.9700
C38 C37 1.489(7)
C38 C33 1.561(7)
C38 H38A 0.9700
C38 H38B 0.9700
C81 C79 1.538(7)
C81 H81A 0.9700
C81 H81B 0.9700
C61 H61A 0.9700
C61 H61B 0.9700
C78 C79 1.523(7)
C78 H78A 0.9700
C78 H78B 0.9700
C33 C39 1.477(8)
C33 C34 1.542(7)
C79 H79A 0.9700
C79 H79B 0.9700
C2 H2A 0.9600
C2 H2B 0.9600
C2 H2C 0.9600
C8 C9 1.534(7)
C8 H8A 0.9700
C8 H8B 0.9700
C85 C86 1.496(8)
C85 H85A 0.9700
C85 H85B 0.9700
C40 C39 1.317(7)
C40 C41 1.450(8)
C40 H40 0.9300
C34 C35 1.472(8)
C34 H34A 0.9700
C34 H34B 0.9700
C39 H39 0.9300
C10 C9 1.544(7)
C10 H10D 0.9700
C10 H10E 0.9700
C9 H9A 0.9700
C9 H9B 0.9700
C37 C36 1.542(7)
C37 H37A 0.9700
C37 H37B 0.9700
C36 C35 1.510(8)
C36 H36A 0.9700
C36 H36B 0.9700
C35 H35A 0.9700
C35 H35B 0.9700
C86 H86A 0.9600
C86 H86B 0.9600
C86 H86C 0.9600
C44 C102 1.421(11)
C44 H44A 0.9700
C44 H44B 0.9700
C102 H10F 0.9600
C102 H10G 0.9600
C102 H10H 0.9600
